data_4069113
loop_
_publ_author_name
'Siebert, Walter'
'Kudinov, Alexander R.'
'Zanello, Piero'
'Antipin, Mikhail Yu.'
'Scherban, Vyacheslav V.'
'Romanov, Alexander S.'
'Muratov, Dmitry V.'
'Starikova, Zoya A.'
'Corsini, Maddalena'

_publ_section_title
;
 Synthesis of \m-Diborolyl Triple-Decker Complexes by Electrophilic
 Stacking. Similar Bonding Properties of Anions
 [CpCo(1,3-C3B2H5)]&#x2212;and Cp&#x2212;toward Transition Metals&#x2020;
;
_journal_issue 9
_journal_name_full Organometallics
_journal_page_first 2707
_journal_paper_doi 10.1021/om900032z
_journal_volume 28
_journal_year 2009
_chemical_formula_moiety 'C21 H32 B2 Co2'
_chemical_formula_sum 'C21 H32 B2 Co2'
_chemical_formula_weight 423.95
_chemical_name_systematic
; 
 ? 
;
_space_group_IT_number 11
_symmetry_cell_setting monoclinic
_symmetry_space_group_name_Hall '-P 2yb'
_symmetry_space_group_name_H-M 'P 1 21/m 1'
_atom_sites_solution_hydrogens geom
_atom_sites_solution_primary direct
_atom_sites_solution_secondary difmap
_audit_creation_method SHELXL-97
_cell_angle_alpha 90.00
_cell_angle_beta 100.322(5)
_cell_angle_gamma 90.00
_cell_formula_units_Z 2
_cell_length_a 8.537(2)
_cell_length_b 12.233(3)
_cell_length_c 10.101(3)
_cell_measurement_reflns_used 991
_cell_measurement_temperature 110(2)
_cell_measurement_theta_max 25.32
_cell_measurement_theta_min 2.43
_cell_volume 1037.8(5)
_computing_cell_refinement 'SAINTPlus (Bruker, 1998a)'
_computing_data_collection 'SMART (Bruker, 1998b)'
_computing_data_reduction 'SAINTPlus (Bruker, 1998a)'
_computing_molecular_graphics 'SHELXTL ver. 5.1 (Sheldrick, 1998b)'
_computing_publication_material 'SHELXTL ver. 5.1 (Sheldrick, 1998b)'
_computing_structure_refinement 'SHELXTL ver. 5.1 (Sheldrick, 1998b)'
_computing_structure_solution 'SHELXTL ver. 5.1 (Sheldrick, 1998b)'
_diffrn_ambient_temperature 110(2)
_diffrn_measured_fraction_theta_full 0.994
_diffrn_measured_fraction_theta_max 0.994
_diffrn_radiation_monochromator 'phi and omega scans'
_diffrn_radiation_source 'Bruker SMART 1000 CCD area detector'
_diffrn_radiation_type MoK\a
_diffrn_radiation_wavelength 0.71073
_diffrn_reflns_av_R_equivalents 0.0537
_diffrn_reflns_av_sigmaI/netI 0.0687
_diffrn_reflns_limit_h_max 11
_diffrn_reflns_limit_h_min -11
_diffrn_reflns_limit_k_max 16
_diffrn_reflns_limit_k_min -16
_diffrn_reflns_limit_l_max 13
_diffrn_reflns_limit_l_min -13
_diffrn_reflns_number 10602
_diffrn_reflns_theta_full 28.10
_diffrn_reflns_theta_max 28.10
_diffrn_reflns_theta_min 2.05
_exptl_absorpt_coefficient_mu 1.598
_exptl_absorpt_correction_T_max 0.492
_exptl_absorpt_correction_T_min 0.346
_exptl_absorpt_correction_type multi-scan
_exptl_absorpt_process_details 'SADABS (Sheldrick, 1998a)'
_exptl_crystal_colour dark-blue
_exptl_crystal_density_diffrn 1.357
_exptl_crystal_density_method 'not measured'
_exptl_crystal_description plate
_exptl_crystal_F_000 444
_exptl_crystal_size_max 0.35
_exptl_crystal_size_mid 0.15
_exptl_crystal_size_min 0.05
_refine_diff_density_max 1.164
_refine_diff_density_min -0.433
_refine_diff_density_rms 0.104
_refine_ls_extinction_method none
_refine_ls_goodness_of_fit_ref 0.898
_refine_ls_hydrogen_treatment constr
_refine_ls_matrix_type full
_refine_ls_number_parameters 127
_refine_ls_number_reflns 2628
_refine_ls_number_restraints 0
_refine_ls_restrained_S_all 0.898
_refine_ls_R_factor_all 0.0883
_refine_ls_R_factor_gt 0.0492
_refine_ls_shift/su_max 0.000
_refine_ls_shift/su_mean 0.000
_refine_ls_structure_factor_coef Fsqd
_refine_ls_weighting_details 'calc w=1/[\s^2^(Fo^2^)+(0.0800P)^2^] where P=(Fo^2^+2Fc^2^)/3'
_refine_ls_weighting_scheme calc
_refine_ls_wR_factor_gt 0.1182
_refine_ls_wR_factor_ref 0.1345
_reflns_number_gt 1598
_reflns_number_total 2628
_reflns_threshold_expression I>2\s(I)
_cod_data_source_file om900032z_si_004.cif
_cod_data_source_block new
_cod_depositor_comments
;
The following automatic conversions were performed:

'_symmetry_cell_setting' value 'Monoclinic' changed to 'monoclinic'
according to /home/saulius/struct/CIF-dictionaries/cif_core.dic
dictionary named 'cif_core.dic' version 2.4.2 from
2011-04-26.

'_exptl_absorpt_correction_type' value 'MULTI-SCAN'
changed to 'multi-scan' according to
/home/saulius/struct/CIF-dictionaries/cif_core.dic dictionary named
'cif_core.dic' version 2.4.2 from 2011-04-26.

Automatic conversion script
Id: cif_fix_values 1715 2011-07-08 13:25:40Z adriana 
;
_cod_original_cell_volume 1037.8(4)
_cod_original_sg_symbol_H-M 'P 21/m'
_cod_database_code 4069113

loop_
_symmetry_equiv_pos_as_xyz
'x, y, z'
'-x, y+1/2, -z'
'-x, -y, -z'
'x, -y-1/2, z'

loop_
_atom_site_label
_atom_site_type_symbol
_atom_site_fract_x
_atom_site_fract_y
_atom_site_fract_z
_atom_site_U_iso_or_equiv
_atom_site_adp_type
_atom_site_occupancy
_atom_site_symmetry_multiplicity
_atom_site_calc_flag
_atom_site_refinement_flags
Co2 Co 0.24412(7) 0.2500 0.34287(6) 0.0270(2) Uani 1 2 d S
Co1 Co 0.23002(8) 0.2500 0.02094(6) 0.0396(2) Uani 1 2 d S
B1 B 0.2886(5) 0.1461(4) 0.1852(4) 0.0370(10) Uani 1 1 d .
C4 C 0.3892(6) 0.2500 0.1960(5) 0.0514(17) Uani 1 2 d S
C7 C 0.5703(7) 0.2500 0.2083(7) 0.105(4) Uani 1 2 d S
H7B H 0.6136 0.3141 0.2563 0.157 Uiso 0.50 1 calc PR
H7A H 0.5974 0.2500 0.1201 0.157 Uiso 1 2 calc SR
H7C H 0.6136 0.1859 0.2563 0.157 Uiso 0.50 1 calc PR
C6 C 0.3492(6) 0.0257(4) 0.1833(4) 0.0690(16) Uani 1 1 d .
H6A H 0.3561 0.0053 0.0927 0.104 Uiso 1 1 calc R
H6B H 0.2764 -0.0222 0.2170 0.104 Uiso 1 1 calc R
H6C H 0.4526 0.0199 0.2390 0.104 Uiso 1 1 calc R
C5 C 0.1114(4) 0.1878(3) 0.1641(3) 0.0333(8) Uani 1 1 d .
C8 C -0.0370(5) 0.1158(3) 0.1396(4) 0.0419(9) Uani 1 1 d .
H8A H -0.0682 0.1025 0.0449 0.063 Uiso 1 1 calc R
H8B H -0.1219 0.1521 0.1727 0.063 Uiso 1 1 calc R
H8C H -0.0142 0.0475 0.1859 0.063 Uiso 1 1 calc R
C3 C 0.3648(9) 0.2500 -0.1263(6) 0.102(4) Uani 1 2 d S
H3A H 0.4814 0.2500 -0.1124 0.122 Uiso 1 2 calc SR
C2 C 0.2659(6) 0.1564(6) -0.1390(4) 0.0767(18) Uani 1 1 d .
H2A H 0.3017 0.0802 -0.1350 0.092 Uiso 1 1 calc R
C1 C 0.1066(5) 0.1924(3) -0.1578(3) 0.0433(10) Uani 1 1 d .
H1A H 0.0122 0.1455 -0.1690 0.052 Uiso 1 1 calc R
C9 C 0.3684(5) 0.2500 0.5292(4) 0.0270(10) Uani 1 2 d S
C10 C 0.2463(4) 0.1658(3) 0.5103(3) 0.0269(7) Uani 1 1 d .
C11 C 0.1233(5) 0.2500 0.4926(4) 0.0255(10) Uani 1 2 d S
C12 C 0.5463(6) 0.2500 0.5686(5) 0.0339(11) Uani 1 2 d S
H12C H 0.5888 0.1859 0.5331 0.051 Uiso 0.50 1 calc PR
H12A H 0.5752 0.2500 0.6650 0.051 Uiso 1 2 calc SR
H12B H 0.5888 0.3141 0.5331 0.051 Uiso 0.50 1 calc PR
C13 C 0.2453(4) 0.0451(3) 0.5238(4) 0.0348(8) Uani 1 1 d .
H13A H 0.2464 0.0259 0.6161 0.052 Uiso 1 1 calc R
H13B H 0.3377 0.0151 0.4952 0.052 Uiso 1 1 calc R
H13C H 0.1511 0.0160 0.4688 0.052 Uiso 1 1 calc R
C14 C -0.0529(5) 0.2500 0.4840(5) 0.0309(11) Uani 1 2 d S
H14C H -0.0973 0.3141 0.4367 0.046 Uiso 0.50 1 calc PR
H14A H -0.0775 0.2500 0.5731 0.046 Uiso 1 2 calc SR
H14B H -0.0973 0.1859 0.4367 0.046 Uiso 0.50 1 calc PR

loop_
_atom_site_aniso_label
_atom_site_aniso_U_11
_atom_site_aniso_U_22
_atom_site_aniso_U_33
_atom_site_aniso_U_23
_atom_site_aniso_U_13
_atom_site_aniso_U_12
Co2 0.0235(3) 0.0376(4) 0.0213(3) 0.000 0.0078(2) 0.000
Co1 0.0295(4) 0.0707(6) 0.0207(4) 0.000 0.0104(3) 0.000
B1 0.036(2) 0.057(3) 0.0189(19) -0.0022(18) 0.0079(16) 0.016(2)
C4 0.028(3) 0.109(6) 0.018(3) 0.000 0.007(2) 0.000
C7 0.024(3) 0.249(12) 0.042(4) 0.000 0.008(3) 0.000
C6 0.085(4) 0.082(4) 0.037(2) -0.010(2) 0.003(2) 0.049(3)
C5 0.0319(19) 0.046(2) 0.0224(17) -0.0045(15) 0.0070(14) 0.0025(16)
C8 0.051(2) 0.041(2) 0.035(2) -0.0055(16) 0.0098(18) -0.0027(18)
C3 0.043(4) 0.247(13) 0.022(3) 0.000 0.021(3) 0.000
C2 0.073(4) 0.137(5) 0.022(2) -0.005(3) 0.015(2) 0.052(3)
C1 0.049(2) 0.062(2) 0.0187(17) -0.0030(16) 0.0051(16) 0.0044(19)
C9 0.026(2) 0.037(3) 0.019(2) 0.000 0.0071(18) 0.000
C10 0.0292(18) 0.032(2) 0.0210(16) 0.0009(13) 0.0093(13) 0.0026(13)
C11 0.022(2) 0.039(3) 0.017(2) 0.000 0.0097(17) 0.000
C12 0.024(2) 0.047(3) 0.031(3) 0.000 0.005(2) 0.000
C13 0.039(2) 0.030(2) 0.0362(19) -0.0012(15) 0.0101(16) 0.0008(15)
C14 0.025(2) 0.041(3) 0.028(2) 0.000 0.0063(19) 0.000

loop_
_atom_type_symbol
_atom_type_description
_atom_type_scat_dispersion_real
_atom_type_scat_dispersion_imag
_atom_type_scat_source
C C 0.0033 0.0016 'International Tables Vol C Tables 4.2.6.8 and 6.1.1.4'
H H 0.0000 0.0000 'International Tables Vol C Tables 4.2.6.8 and 6.1.1.4'
B B 0.0013 0.0007 'International Tables Vol C Tables 4.2.6.8 and 6.1.1.4'
Co Co 0.3494 0.9721 'International Tables Vol C Tables 4.2.6.8 and 6.1.1.4'

loop_
_geom_angle_atom_site_label_1
_geom_angle_atom_site_label_2
_geom_angle_atom_site_label_3
_geom_angle
_geom_angle_site_symmetry_1
_geom_angle_site_symmetry_3
C10 Co2 C10 62.8(2) 4_565 .
C10 Co2 C11 43.29(12) 4_565 .
C10 Co2 C11 43.29(12) . .
C10 Co2 C9 42.99(12) 4_565 .
C10 Co2 C9 42.99(13) . .
C11 Co2 C9 62.53(19) . .
C10 Co2 C5 147.90(13) 4_565 .
C10 Co2 C5 117.96(14) . .
C11 Co2 C5 112.57(15) . .
C9 Co2 C5 158.49(11) . .
C10 Co2 C5 117.96(14) 4_565 4_565
C10 Co2 C5 147.90(13) . 4_565
C11 Co2 C5 112.57(15) . 4_565
C9 Co2 C5 158.49(11) . 4_565
C5 Co2 C5 42.6(2) . 4_565
C10 Co2 C4 133.57(14) 4_565 .
C10 Co2 C4 133.57(14) . .
C11 Co2 C4 175.33(18) . .
C9 Co2 C4 112.8(2) . .
C5 Co2 C4 71.74(17) . .
C5 Co2 C4 71.74(17) 4_565 .
C10 Co2 B1 167.77(14) 4_565 .
C10 Co2 B1 110.73(16) . .
C11 Co2 B1 139.57(14) . .
C9 Co2 B1 124.97(14) . .
C5 Co2 B1 43.80(15) . .
C5 Co2 B1 73.30(15) 4_565 .
C4 Co2 B1 42.41(15) . .
C10 Co2 B1 110.73(16) 4_565 4_565
C10 Co2 B1 167.77(14) . 4_565
C11 Co2 B1 139.57(14) . 4_565
C9 Co2 B1 124.97(14) . 4_565
C5 Co2 B1 73.30(15) . 4_565
C5 Co2 B1 43.80(15) 4_565 4_565
C4 Co2 B1 42.41(15) . 4_565
B1 Co2 B1 73.5(3) . 4_565
C4 Co1 C3 105.0(3) . .
C4 Co1 C1 158.18(13) . .
C3 Co1 C1 67.9(2) . .
C4 Co1 C1 158.18(13) . 4_565
C3 Co1 C1 67.9(2) . 4_565
C1 Co1 C1 40.3(2) . 4_565
C4 Co1 C2 121.10(17) . .
C3 Co1 C2 40.5(2) . .
C1 Co1 C2 40.28(16) . .
C1 Co1 C2 67.79(19) 4_565 .
C4 Co1 C2 121.10(17) . 4_565
C3 Co1 C2 40.5(2) . 4_565
C1 Co1 C2 67.79(19) . 4_565
C1 Co1 C2 40.28(16) 4_565 4_565
C2 Co1 C2 68.0(4) . 4_565
C4 Co1 C5 73.98(17) . .
C3 Co1 C5 158.15(10) . .
C1 Co1 C5 104.66(16) . .
C1 Co1 C5 120.54(15) 4_565 .
C2 Co1 C5 120.7(2) . .
C2 Co1 C5 157.6(2) 4_565 .
C4 Co1 C5 73.98(17) . 4_565
C3 Co1 C5 158.15(10) . 4_565
C1 Co1 C5 120.54(15) . 4_565
C1 Co1 C5 104.66(16) 4_565 4_565
C2 Co1 C5 157.6(2) . 4_565
C2 Co1 C5 120.7(2) 4_565 4_565
C5 Co1 C5 43.5(2) . 4_565
C4 Co1 B1 43.64(15) . 4_565
C3 Co1 B1 119.74(19) . 4_565
C1 Co1 B1 158.01(18) . 4_565
C1 Co1 B1 120.41(17) 4_565 4_565
C2 Co1 B1 157.4(2) . 4_565
C2 Co1 B1 103.8(2) 4_565 4_565
C5 Co1 B1 75.12(15) . 4_565
C5 Co1 B1 44.78(15) 4_565 4_565
C4 Co1 B1 43.64(15) . .
C3 Co1 B1 119.74(19) . .
C1 Co1 B1 120.41(17) . .
C1 Co1 B1 158.01(18) 4_565 .
C2 Co1 B1 103.8(2) . .
C2 Co1 B1 157.4(2) 4_565 .
C5 Co1 B1 44.78(15) . .
C5 Co1 B1 75.12(15) 4_565 .
B1 Co1 B1 75.4(2) 4_565 .
C4 B1 C6 127.0(4) . .
C4 B1 C5 104.7(3) . .
C6 B1 C5 128.1(4) . .
C4 B1 Co1 66.4(2) . .
C6 B1 Co1 126.8(3) . .
C5 B1 Co1 66.8(2) . .
C4 B1 Co2 67.8(2) . .
C6 B1 Co2 132.6(3) . .
C5 B1 Co2 67.11(19) . .
Co1 B1 Co2 100.52(19) . .
B1 C4 B1 112.7(5) . 4_565
B1 C4 C7 123.6(2) . .
B1 C4 C7 123.6(2) 4_565 .
B1 C4 Co1 70.0(2) . .
B1 C4 Co1 70.0(2) 4_565 .
C7 C4 Co1 125.5(4) . .
B1 C4 Co2 69.8(2) . .
B1 C4 Co2 69.8(2) 4_565 .
C7 C4 Co2 131.3(4) . .
Co1 C4 Co2 103.2(2) . .
C4 C7 H7B 109.5 . .
C4 C7 H7A 109.5 . .
H7B C7 H7A 109.5 . .
C4 C7 H7C 109.5 . .
H7B C7 H7C 109.5 . .
H7A C7 H7C 109.5 . .
B1 C6 H6A 109.5 . .
B1 C6 H6B 109.5 . .
H6A C6 H6B 109.5 . .
B1 C6 H6C 109.5 . .
H6A C6 H6C 109.5 . .
H6B C6 H6C 109.5 . .
C5 C5 C8 125.2(2) 4_565 .
C5 C5 B1 108.9(2) 4_565 .
C8 C5 B1 125.8(3) . .
C5 C5 Co1 68.26(10) 4_565 .
C8 C5 Co1 126.8(2) . .
B1 C5 Co1 68.4(2) . .
C5 C5 Co2 68.71(10) 4_565 .
C8 C5 Co2 130.8(2) . .
B1 C5 Co2 69.09(19) . .
Co1 C5 Co2 102.34(16) . .
C5 C8 H8A 109.5 . .
C5 C8 H8B 109.5 . .
H8A C8 H8B 109.5 . .
C5 C8 H8C 109.5 . .
H8A C8 H8C 109.5 . .
H8B C8 H8C 109.5 . .
C2 C3 C2 108.0(7) . 4_565
C2 C3 Co1 70.1(3) . .
C2 C3 Co1 70.1(3) 4_565 .
C2 C3 H3A 126.0 . .
C2 C3 H3A 126.0 4_565 .
Co1 C3 H3A 126.0 . .
C1 C2 C3 107.8(6) . .
C1 C2 Co1 69.8(2) . .
C3 C2 Co1 69.4(4) . .
C1 C2 H2A 126.1 . .
C3 C2 H2A 126.1 . .
Co1 C2 H2A 126.1 . .
C1 C1 C2 108.2(3) 4_565 .
C1 C1 Co1 69.86(11) 4_565 .
C2 C1 Co1 69.9(2) . .
C1 C1 H1A 125.9 4_565 .
C2 C1 H1A 125.9 . .
Co1 C1 H1A 125.9 . .
C10 C9 C10 90.3(4) . 4_565
C10 C9 C12 134.68(19) . .
C10 C9 C12 134.68(19) 4_565 .
C10 C9 Co2 68.1(2) . .
C10 C9 Co2 68.1(2) 4_565 .
C12 C9 Co2 126.5(3) . .
C9 C10 C11 89.9(3) . .
C9 C10 C13 135.2(3) . .
C11 C10 C13 134.3(3) . .
C9 C10 Co2 68.9(2) . .
C11 C10 Co2 68.4(2) . .
C13 C10 Co2 126.7(2) . .
C10 C11 C10 89.8(4) 4_565 .
C10 C11 C14 134.72(18) 4_565 .
C10 C11 C14 134.72(18) . .
C10 C11 Co2 68.4(2) 4_565 .
C10 C11 Co2 68.4(2) . .
C14 C11 Co2 127.9(3) . .
C9 C12 H12C 109.5 . .
C9 C12 H12A 109.5 . .
H12C C12 H12A 109.5 . .
C9 C12 H12B 109.5 . .
H12C C12 H12B 109.5 . .
H12A C12 H12B 109.5 . .
C10 C13 H13A 109.5 . .
C10 C13 H13B 109.5 . .
H13A C13 H13B 109.5 . .
C10 C13 H13C 109.5 . .
H13A C13 H13C 109.5 . .
H13B C13 H13C 109.5 . .
C11 C14 H14C 109.5 . .
C11 C14 H14A 109.5 . .
H14C C14 H14A 109.5 . .
C11 C14 H14B 109.5 . .
H14C C14 H14B 109.5 . .
H14A C14 H14B 109.5 . .

loop_
_geom_bond_atom_site_label_1
_geom_bond_atom_site_label_2
_geom_bond_distance
_geom_bond_site_symmetry_2
Co2 C10 1.978(3) 4_565
Co2 C10 1.978(3) .
Co2 C11 1.978(4) .
Co2 C9 1.988(4) .
Co2 C5 2.095(3) .
Co2 C5 2.095(3) 4_565
Co2 C4 2.096(5) .
Co2 B1 2.125(4) .
Co2 B1 2.125(4) 4_565
Co1 C4 2.028(5) .
Co1 C3 2.037(6) .
Co1 C1 2.046(4) .
Co1 C1 2.046(4) 4_565
Co1 C2 2.047(5) .
Co1 C2 2.047(5) 4_565
Co1 C5 2.054(4) .
Co1 C5 2.054(4) 4_565
Co1 B1 2.079(4) 4_565
Co1 B1 2.079(4) .
B1 C4 1.527(6) .
B1 C6 1.563(6) .
B1 C5 1.574(5) .
C4 B1 1.527(6) 4_565
C4 C7 1.529(8) .
C7 H7B 0.9600 .
C7 H7A 0.9600 .
C7 H7C 0.9600 .
C6 H6A 0.9600 .
C6 H6B 0.9600 .
C6 H6C 0.9600 .
C5 C5 1.521(8) 4_565
C5 C8 1.527(5) .
C8 H8A 0.9600 .
C8 H8B 0.9600 .
C8 H8C 0.9600 .
C3 C2 1.415(7) .
C3 C2 1.415(7) 4_565
C3 H3A 0.9800 .
C2 C1 1.409(6) .
C2 H2A 0.9800 .
C1 C1 1.409(8) 4_565
C1 H1A 0.9800 .
C9 C10 1.453(5) .
C9 C10 1.453(5) 4_565
C9 C12 1.500(6) .
C10 C11 1.459(4) .
C10 C13 1.483(5) .
C11 C10 1.459(4) 4_565
C11 C14 1.491(6) .
C12 H12C 0.9600 .
C12 H12A 0.9600 .
C12 H12B 0.9600 .
C13 H13A 0.9600 .
C13 H13B 0.9600 .
C13 H13C 0.9600 .
C14 H14C 0.9600 .
C14 H14A 0.9600 .
C14 H14B 0.9600 .

loop_
_geom_torsion_atom_site_label_1
_geom_torsion_atom_site_label_2
_geom_torsion_atom_site_label_3
_geom_torsion_atom_site_label_4
_geom_torsion
_geom_torsion_site_symmetry_1
_geom_torsion_site_symmetry_4
C3 Co1 B1 C4 80.4(3) . .
C1 Co1 B1 C4 160.8(2) . .
C1 Co1 B1 C4 -174.6(4) 4_565 .
C2 Co1 B1 C4 120.8(3) . .
C2 Co1 B1 C4 55.2(6) 4_565 .
C5 Co1 B1 C4 -119.3(3) . .
C5 Co1 B1 C4 -82.2(2) 4_565 .
B1 Co1 B1 C4 -35.8(3) 4_565 .
C4 Co1 B1 C6 -119.6(5) . .
C3 Co1 B1 C6 -39.2(5) . .
C1 Co1 B1 C6 41.2(5) . .
C1 Co1 B1 C6 65.8(6) 4_565 .
C2 Co1 B1 C6 1.2(5) . .
C2 Co1 B1 C6 -64.4(7) 4_565 .
C5 Co1 B1 C6 121.1(5) . .
C5 Co1 B1 C6 158.2(4) 4_565 .
B1 Co1 B1 C6 -155.5(3) 4_565 .
C4 Co1 B1 C5 119.3(3) . .
C3 Co1 B1 C5 -160.4(2) . .
C1 Co1 B1 C5 -79.9(2) . .
C1 Co1 B1 C5 -55.3(5) 4_565 .
C2 Co1 B1 C5 -119.9(2) . .
C2 Co1 B1 C5 174.5(5) 4_565 .
C5 Co1 B1 C5 37.0(2) 4_565 .
B1 Co1 B1 C5 83.4(2) 4_565 .
C4 Co1 B1 Co2 59.9(2) . .
C3 Co1 B1 Co2 140.3(2) . .
C1 Co1 B1 Co2 -139.26(17) . .
C1 Co1 B1 Co2 -114.6(4) 4_565 .
C2 Co1 B1 Co2 -179.2(2) . .
C2 Co1 B1 Co2 115.1(5) 4_565 .
C5 Co1 B1 Co2 -59.33(18) . .
C5 Co1 B1 Co2 -22.28(16) 4_565 .
B1 Co1 B1 Co2 24.1(2) 4_565 .
C10 Co2 B1 C4 -76.9(8) 4_565 .
C10 Co2 B1 C4 -132.7(2) . .
C11 Co2 B1 C4 -173.6(3) . .
C9 Co2 B1 C4 -86.3(3) . .
C5 Co2 B1 C4 118.0(3) . .
C5 Co2 B1 C4 81.0(2) 4_565 .
B1 Co2 B1 C4 35.2(3) 4_565 .
C10 Co2 B1 C6 43.6(10) 4_565 .
C10 Co2 B1 C6 -12.1(5) . .
C11 Co2 B1 C6 -53.0(6) . .
C9 Co2 B1 C6 34.3(5) . .
C5 Co2 B1 C6 -121.4(5) . .
C5 Co2 B1 C6 -158.5(5) 4_565 .
C4 Co2 B1 C6 120.6(5) . .
B1 Co2 B1 C6 155.7(4) 4_565 .
C10 Co2 B1 C5 165.0(7) 4_565 .
C10 Co2 B1 C5 109.2(2) . .
C11 Co2 B1 C5 68.3(3) . .
C9 Co2 B1 C5 155.6(2) . .
C5 Co2 B1 C5 -37.1(2) 4_565 .
C4 Co2 B1 C5 -118.0(3) . .
B1 Co2 B1 C5 -82.9(2) 4_565 .
C10 Co2 B1 Co1 -135.9(7) 4_565 .
C10 Co2 B1 Co1 168.33(15) . .
C11 Co2 B1 Co1 127.4(2) . .
C9 Co2 B1 Co1 -145.27(15) . .
C5 Co2 B1 Co1 59.08(19) . .
C5 Co2 B1 Co1 22.02(16) 4_565 .
C4 Co2 B1 Co1 -59.0(2) . .
B1 Co2 B1 Co1 -23.8(2) 4_565 .
C6 B1 C4 B1 176.1(3) . 4_565
C5 B1 C4 B1 0.8(5) . 4_565
Co1 B1 C4 B1 56.7(3) . 4_565
Co2 B1 C4 B1 -56.4(3) . 4_565
C6 B1 C4 C7 -0.6(7) . .
C5 B1 C4 C7 -176.0(5) . .
Co1 B1 C4 C7 -120.0(5) . .
Co2 B1 C4 C7 126.8(5) . .
C6 B1 C4 Co1 119.3(4) . .
C5 B1 C4 Co1 -56.0(2) . .
Co2 B1 C4 Co1 -113.18(15) . .
C6 B1 C4 Co2 -127.5(4) . .
C5 B1 C4 Co2 57.2(2) . .
Co1 B1 C4 Co2 113.18(15) . .
C3 Co1 C4 B1 -117.6(2) . .
C1 Co1 C4 B1 -49.7(6) . .
C1 Co1 C4 B1 174.6(4) 4_565 .
C2 Co1 C4 B1 -76.8(3) . .
C2 Co1 C4 B1 -158.4(3) 4_565 .
C5 Co1 C4 B1 39.7(2) . .
C5 Co1 C4 B1 85.1(2) 4_565 .
B1 Co1 C4 B1 124.8(4) 4_565 .
C3 Co1 C4 B1 117.6(2) . 4_565
C1 Co1 C4 B1 -174.6(4) . 4_565
C1 Co1 C4 B1 49.7(6) 4_565 4_565
C2 Co1 C4 B1 158.4(3) . 4_565
C2 Co1 C4 B1 76.8(3) 4_565 4_565
C5 Co1 C4 B1 -85.1(2) . 4_565
C5 Co1 C4 B1 -39.7(2) 4_565 4_565
B1 Co1 C4 B1 -124.8(4) . 4_565
C3 Co1 C4 C7 0.0 . .
C1 Co1 C4 C7 67.9(5) . .
C1 Co1 C4 C7 -67.9(5) 4_565 .
C2 Co1 C4 C7 40.8(2) . .
C2 Co1 C4 C7 -40.8(2) 4_565 .
C5 Co1 C4 C7 157.33(11) . .
C5 Co1 C4 C7 -157.33(11) 4_565 .
B1 Co1 C4 C7 -117.6(2) 4_565 .
B1 Co1 C4 C7 117.6(2) . .
C3 Co1 C4 Co2 180.0 . .
C1 Co1 C4 Co2 -112.1(5) . .
C1 Co1 C4 Co2 112.1(5) 4_565 .
C2 Co1 C4 Co2 -139.2(2) . .
C2 Co1 C4 Co2 139.2(2) 4_565 .
C5 Co1 C4 Co2 -22.67(11) . .
C5 Co1 C4 Co2 22.67(11) 4_565 .
B1 Co1 C4 Co2 62.4(2) 4_565 .
B1 Co1 C4 Co2 -62.4(2) . .
C10 Co2 C4 B1 163.4(2) 4_565 .
C10 Co2 C4 B1 71.5(3) . .
C11 Co2 C4 B1 117.5(2) . .
C9 Co2 C4 B1 117.5(2) . .
C5 Co2 C4 B1 -40.0(2) . .
C5 Co2 C4 B1 -85.0(2) 4_565 .
B1 Co2 C4 B1 -125.0(4) 4_565 .
C10 Co2 C4 B1 -71.5(3) 4_565 4_565
C10 Co2 C4 B1 -163.4(2) . 4_565
C11 Co2 C4 B1 -117.5(2) . 4_565
C9 Co2 C4 B1 -117.5(2) . 4_565
C5 Co2 C4 B1 85.0(2) . 4_565
C5 Co2 C4 B1 40.0(2) 4_565 4_565
B1 Co2 C4 B1 125.0(4) . 4_565
C10 Co2 C4 C7 45.96(17) 4_565 .
C10 Co2 C4 C7 -45.96(17) . .
C11 Co2 C4 C7 0.000(2) . .
C9 Co2 C4 C7 0.0 . .
C5 Co2 C4 C7 -157.52(11) . .
C5 Co2 C4 C7 157.52(11) 4_565 .
B1 Co2 C4 C7 -117.5(2) . .
B1 Co2 C4 C7 117.5(2) 4_565 .
C10 Co2 C4 Co1 -134.04(17) 4_565 .
C10 Co2 C4 Co1 134.04(17) . .
C11 Co2 C4 Co1 180.000(2) . .
C9 Co2 C4 Co1 180.0 . .
C5 Co2 C4 Co1 22.48(11) . .
C5 Co2 C4 Co1 -22.48(11) 4_565 .
B1 Co2 C4 Co1 62.5(2) . .
B1 Co2 C4 Co1 -62.5(2) 4_565 .
C4 B1 C5 C5 -0.4(3) . 4_565
C6 B1 C5 C5 -175.7(3) . 4_565
Co1 B1 C5 C5 -56.19(11) . 4_565
Co2 B1 C5 C5 57.19(11) . 4_565
C4 B1 C5 C8 176.4(3) . .
C6 B1 C5 C8 1.1(6) . .
Co1 B1 C5 C8 120.7(3) . .
Co2 B1 C5 C8 -126.0(3) . .
C4 B1 C5 Co1 55.7(3) . .
C6 B1 C5 Co1 -119.5(4) . .
Co2 B1 C5 Co1 113.38(16) . .
C4 B1 C5 Co2 -57.6(3) . .
C6 B1 C5 Co2 127.1(4) . .
Co1 B1 C5 Co2 -113.38(16) . .
C4 Co1 C5 C5 83.42(8) . 4_565
C3 Co1 C5 C5 173.8(6) . 4_565
C1 Co1 C5 C5 -119.17(13) . 4_565
C1 Co1 C5 C5 -78.75(14) 4_565 4_565
C2 Co1 C5 C5 -159.54(18) . 4_565
C2 Co1 C5 C5 -52.2(5) 4_565 4_565
B1 Co1 C5 C5 38.08(15) 4_565 4_565
B1 Co1 C5 C5 122.2(2) . 4_565
C4 Co1 C5 C8 -158.1(3) . .
C3 Co1 C5 C8 -67.6(7) . .
C1 Co1 C5 C8 -0.6(4) . .
C1 Co1 C5 C8 39.8(4) 4_565 .
C2 Co1 C5 C8 -41.0(4) . .
C2 Co1 C5 C8 66.3(6) 4_565 .
C5 Co1 C5 C8 118.5(3) 4_565 .
B1 Co1 C5 C8 156.6(4) 4_565 .
B1 Co1 C5 C8 -119.3(4) . .
C4 Co1 C5 B1 -38.8(2) . .
C3 Co1 C5 B1 51.6(7) . .
C1 Co1 C5 B1 118.6(2) . .
C1 Co1 C5 B1 159.0(2) 4_565 .
C2 Co1 C5 B1 78.3(3) . .
C2 Co1 C5 B1 -174.4(5) 4_565 .
C5 Co1 C5 B1 -122.2(2) 4_565 .
B1 Co1 C5 B1 -84.1(3) 4_565 .
C4 Co1 C5 Co2 22.59(11) . .
C3 Co1 C5 Co2 113.0(6) . .
C1 Co1 C5 Co2 179.99(14) . .
C1 Co1 C5 Co2 -139.59(16) 4_565 .
C2 Co1 C5 Co2 139.62(18) . .
C2 Co1 C5 Co2 -113.0(5) 4_565 .
C5 Co1 C5 Co2 -60.84(15) 4_565 .
B1 Co1 C5 Co2 -22.76(17) 4_565 .
B1 Co1 C5 Co2 61.4(2) . .
C10 Co2 C5 C5 64.5(2) 4_565 4_565
C10 Co2 C5 C5 147.11(14) . 4_565
C11 Co2 C5 C5 99.32(8) . 4_565
C9 Co2 C5 C5 171.4(4) . 4_565
C4 Co2 C5 C5 -82.61(8) . 4_565
B1 Co2 C5 C5 -121.4(2) . 4_565
B1 Co2 C5 C5 -38.07(15) 4_565 4_565
C10 Co2 C5 C8 -54.3(5) 4_565 .
C10 Co2 C5 C8 28.3(4) . .
C11 Co2 C5 C8 -19.5(4) . .
C9 Co2 C5 C8 52.6(6) . .
C5 Co2 C5 C8 -118.8(3) 4_565 .
C4 Co2 C5 C8 158.6(4) . .
B1 Co2 C5 C8 119.8(4) . .
B1 Co2 C5 C8 -156.9(4) 4_565 .
C10 Co2 C5 B1 -174.1(3) 4_565 .
C10 Co2 C5 B1 -91.5(2) . .
C11 Co2 C5 B1 -139.2(2) . .
C9 Co2 C5 B1 -67.2(5) . .
C5 Co2 C5 B1 121.4(2) 4_565 .
C4 Co2 C5 B1 38.8(2) . .
B1 Co2 C5 B1 83.4(3) 4_565 .
C10 Co2 C5 Co1 125.0(2) 4_565 .
C10 Co2 C5 Co1 -152.37(14) . .
C11 Co2 C5 Co1 159.84(10) . .
C9 Co2 C5 Co1 -128.1(4) . .
C5 Co2 C5 Co1 60.52(15) 4_565 .
C4 Co2 C5 Co1 -22.10(11) . .
B1 Co2 C5 Co1 -60.9(2) . .
B1 Co2 C5 Co1 22.45(17) 4_565 .
C4 Co1 C3 C2 120.6(3) . .
C1 Co1 C3 C2 -37.6(3) . .
C1 Co1 C3 C2 -81.2(4) 4_565 .
C2 Co1 C3 C2 -118.7(6) 4_565 .
C5 Co1 C3 C2 36.4(8) . .
C5 Co1 C3 C2 -155.1(4) 4_565 .
B1 Co1 C3 C2 165.4(3) 4_565 .
B1 Co1 C3 C2 75.9(4) . .
C4 Co1 C3 C2 -120.6(3) . 4_565
C1 Co1 C3 C2 81.2(4) . 4_565
C1 Co1 C3 C2 37.6(3) 4_565 4_565
C2 Co1 C3 C2 118.7(6) . 4_565
C5 Co1 C3 C2 155.1(4) . 4_565
C5 Co1 C3 C2 -36.4(8) 4_565 4_565
B1 Co1 C3 C2 -75.9(4) 4_565 4_565
B1 Co1 C3 C2 -165.4(3) . 4_565
C2 C3 C2 C1 -0.7(7) 4_565 .
Co1 C3 C2 C1 59.4(3) . .
C2 C3 C2 Co1 -60.1(4) 4_565 .
C4 Co1 C2 C1 164.8(2) . .
C3 Co1 C2 C1 -119.1(5) . .
C1 Co1 C2 C1 -37.5(3) 4_565 .
C2 Co1 C2 C1 -81.2(3) 4_565 .
C5 Co1 C2 C1 75.8(3) . .
C5 Co1 C2 C1 36.5(7) 4_565 .
B1 Co1 C2 C1 -153.7(4) 4_565 .
B1 Co1 C2 C1 121.0(3) . .
C4 Co1 C2 C3 -76.1(4) . .
C1 Co1 C2 C3 119.1(5) . .
C1 Co1 C2 C3 81.6(4) 4_565 .
C2 Co1 C2 C3 37.9(4) 4_565 .
C5 Co1 C2 C3 -165.1(3) . .
C5 Co1 C2 C3 155.6(4) 4_565 .
B1 Co1 C2 C3 -34.6(7) 4_565 .
B1 Co1 C2 C3 -119.9(4) . .
C3 C2 C1 C1 0.4(4) . 4_565
Co1 C2 C1 C1 59.59(15) . 4_565
C3 C2 C1 Co1 -59.2(4) . .
C4 Co1 C1 C1 -156.3(5) . 4_565
C3 Co1 C1 C1 -81.45(11) . 4_565
C2 Co1 C1 C1 -119.2(3) . 4_565
C2 Co1 C1 C1 -37.5(2) 4_565 4_565
C5 Co1 C1 C1 120.24(12) . 4_565
C5 Co1 C1 C1 76.01(13) 4_565 4_565
B1 Co1 C1 C1 33.8(4) 4_565 4_565
B1 Co1 C1 C1 166.04(17) . 4_565
C4 Co1 C1 C2 -37.1(6) . .
C3 Co1 C1 C2 37.8(3) . .
C1 Co1 C1 C2 119.2(3) 4_565 .
C2 Co1 C1 C2 81.7(5) 4_565 .
C5 Co1 C1 C2 -120.5(3) . .
C5 Co1 C1 C2 -164.8(3) 4_565 .
B1 Co1 C1 C2 153.0(5) 4_565 .
B1 Co1 C1 C2 -74.7(4) . .
C10 Co2 C9 C10 99.6(4) 4_565 .
C11 Co2 C9 C10 49.80(18) . .
C5 Co2 C9 C10 -32.2(5) . .
C5 Co2 C9 C10 131.8(4) 4_565 .
C4 Co2 C9 C10 -130.20(18) . .
B1 Co2 C9 C10 -83.3(3) . .
B1 Co2 C9 C10 -177.1(2) 4_565 .
C10 Co2 C9 C10 -99.6(4) . 4_565
C11 Co2 C9 C10 -49.80(18) . 4_565
C5 Co2 C9 C10 -131.8(4) . 4_565
C5 Co2 C9 C10 32.2(5) 4_565 4_565
C4 Co2 C9 C10 130.20(18) . 4_565
B1 Co2 C9 C10 177.1(2) . 4_565
B1 Co2 C9 C10 83.3(3) 4_565 4_565
C10 Co2 C9 C12 -130.20(18) 4_565 .
C10 Co2 C9 C12 130.20(18) . .
C11 Co2 C9 C12 180.000(1) . .
C5 Co2 C9 C12 98.0(4) . .
C5 Co2 C9 C12 -98.0(4) 4_565 .
C4 Co2 C9 C12 0.0 . .
B1 Co2 C9 C12 46.90(17) . .
B1 Co2 C9 C12 -46.90(17) 4_565 .
C10 C9 C10 C11 -0.5(3) 4_565 .
C12 C9 C10 C11 173.0(5) . .
Co2 C9 C10 C11 -66.7(2) . .
C10 C9 C10 C13 -172.4(3) 4_565 .
C12 C9 C10 C13 1.1(8) . .
Co2 C9 C10 C13 121.3(4) . .
C10 C9 C10 Co2 66.2(2) 4_565 .
C12 C9 C10 Co2 -120.3(5) . .
C10 Co2 C10 C9 -49.1(2) 4_565 .
C11 Co2 C10 C9 -98.8(3) . .
C5 Co2 C10 C9 167.23(18) . .
C5 Co2 C10 C9 -149.0(3) 4_565 .
C4 Co2 C10 C9 76.3(3) . .
B1 Co2 C10 C9 119.5(2) . .
B1 Co2 C10 C9 11.3(8) 4_565 .
C10 Co2 C10 C11 49.6(2) 4_565 .
C9 Co2 C10 C11 98.8(3) . .
C5 Co2 C10 C11 -94.0(2) . .
C5 Co2 C10 C11 -50.3(3) 4_565 .
C4 Co2 C10 C11 175.10(19) . .
B1 Co2 C10 C11 -141.7(2) . .
B1 Co2 C10 C11 110.0(7) 4_565 .
C10 Co2 C10 C13 179.5(2) 4_565 .
C11 Co2 C10 C13 129.9(4) . .
C9 Co2 C10 C13 -131.4(4) . .
C5 Co2 C10 C13 35.9(3) . .
C5 Co2 C10 C13 79.6(4) 4_565 .
C4 Co2 C10 C13 -55.0(4) . .
B1 Co2 C10 C13 -11.8(3) . .
B1 Co2 C10 C13 -120.1(7) 4_565 .
C9 C10 C11 C10 0.5(3) . 4_565
C13 C10 C11 C10 172.6(3) . 4_565
Co2 C10 C11 C10 -66.7(2) . 4_565
C9 C10 C11 C14 -170.3(5) . .
C13 C10 C11 C14 1.7(7) . .
Co2 C10 C11 C14 122.5(5) . .
C9 C10 C11 Co2 67.2(2) . .
C13 C10 C11 Co2 -120.7(4) . .
C10 Co2 C11 C10 98.9(3) . 4_565
C9 Co2 C11 C10 49.43(17) . 4_565
C5 Co2 C11 C10 -153.72(19) . 4_565
C5 Co2 C11 C10 -107.4(2) 4_565 4_565
C4 Co2 C11 C10 49.43(18) . 4_565
B1 Co2 C11 C10 162.1(2) . 4_565
B1 Co2 C11 C10 -63.3(3) 4_565 4_565
C10 Co2 C11 C10 -98.9(3) 4_565 .
C9 Co2 C11 C10 -49.43(17) . .
C5 Co2 C11 C10 107.4(2) . .
C5 Co2 C11 C10 153.72(19) 4_565 .
C4 Co2 C11 C10 -49.43(18) . .
B1 Co2 C11 C10 63.3(3) . .
B1 Co2 C11 C10 -162.1(2) 4_565 .
C10 Co2 C11 C14 130.57(17) 4_565 .
C10 Co2 C11 C14 -130.57(17) . .
C9 Co2 C11 C14 180.0 . .
C5 Co2 C11 C14 -23.15(11) . .
C5 Co2 C11 C14 23.15(11) 4_565 .
C4 Co2 C11 C14 180.000(5) . .
B1 Co2 C11 C14 -67.3(2) . .
B1 Co2 C11 C14 67.3(2) 4_565 .
